data_1575923
loop_
_publ_author_name
'He, Yueyue'
'Wu, Shufang'
'Li, Xiaofei'
'Wang, Qi'
'Zhao, Ruifang'
'Pan, Lin'
'Qin, Chengbing'
'Zhang, Xian-Ming'
'Fu, Dongying'

_publ_section_title
;
 Constructing a photoferroelectric semiconductor by regulating
 non-covalent interactions through halogen substitution.
;
_journal_issue 44
_journal_name_full 'Chemical science'
_journal_page_first 20948
_journal_page_last 20958
_journal_paper_doi 10.1039/d5sc05946a
_journal_volume 16
_journal_year 2025
_chemical_formula_moiety 'Br4 Pb, 2(C3 H9 Cl N)'
_chemical_formula_sum 'C6 H18 Br4 Cl2 N2 Pb'
_chemical_formula_weight 715.92
_space_group_crystal_system orthorhombic
_space_group_IT_number 36
_space_group_name_Hall 'C 2c -2'
_space_group_name_H-M_alt 'C m c 21'
_atom_sites_solution_hydrogens geom
_audit_creation_method SHELXL-2018/3
_audit_update_record
;
2024-11-27 deposited with the CCDC.	2025-09-30 downloaded from the CCDC.
;
_cell_angle_alpha 90
_cell_angle_beta 90
_cell_angle_gamma 90
_cell_formula_units_Z 4
_cell_length_a 27.3369(18)
_cell_length_b 8.3933(4)
_cell_length_c 8.1734(4)
_cell_measurement_reflns_used 5206
_cell_measurement_temperature 355(2)
_cell_measurement_theta_max 29.6090
_cell_measurement_theta_min 2.5260
_cell_volume 1875.36(18)
_computing_structure_refinement 'SHELXL-2018/3 (Sheldrick, 2018)'
_computing_structure_solution 'SHELXT 2018/2 (Sheldrick, 2018)'
_diffrn_ambient_temperature 355(2)
_diffrn_measured_fraction_theta_full 0.999
_diffrn_measured_fraction_theta_max 0.879
_diffrn_measurement_device_type 'CCD area detector'
_diffrn_radiation_type MoK\a
_diffrn_radiation_wavelength 0.71073
_diffrn_reflns_av_R_equivalents 0.0564
_diffrn_reflns_av_unetI/netI 0.0432
_diffrn_reflns_Laue_measured_fraction_full 0.999
_diffrn_reflns_Laue_measured_fraction_max 0.879
_diffrn_reflns_limit_h_max 32
_diffrn_reflns_limit_h_min -37
_diffrn_reflns_limit_k_max 11
_diffrn_reflns_limit_k_min -11
_diffrn_reflns_limit_l_max 9
_diffrn_reflns_limit_l_min -11
_diffrn_reflns_number 10585
_diffrn_reflns_point_group_measured_fraction_full 0.959
_diffrn_reflns_point_group_measured_fraction_max 0.794
_diffrn_reflns_theta_full 25.242
_diffrn_reflns_theta_max 30.820
_diffrn_reflns_theta_min 2.538
_exptl_absorpt_coefficient_mu 17.783
_exptl_crystal_colour colourless
_exptl_crystal_density_diffrn 2.536
_exptl_crystal_description plate
_exptl_crystal_F_000 1296
_refine_diff_density_max 3.307
_refine_diff_density_min -1.390
_refine_diff_density_rms 0.396
_refine_ls_abs_structure_details
;
 Refined as an inversion twin.
;
_refine_ls_abs_structure_Flack 0.073(19)
_refine_ls_extinction_method none
_refine_ls_goodness_of_fit_ref 0.902
_refine_ls_hydrogen_treatment constr
_refine_ls_matrix_type full
_refine_ls_number_parameters 75
_refine_ls_number_reflns 2378
_refine_ls_number_restraints 17
_refine_ls_restrained_S_all 0.901
_refine_ls_R_factor_all 0.0915
_refine_ls_R_factor_gt 0.0698
_refine_ls_shift/su_max 0.001
_refine_ls_shift/su_mean 0.000
_refine_ls_structure_factor_coef Fsqd
_refine_ls_weighting_details 'w=1/[\s^2^(Fo^2^)+(0.2000P)^2^] where P=(Fo^2^+2Fc^2^)/3'
_refine_ls_weighting_scheme calc
_refine_ls_wR_factor_gt 0.2085
_refine_ls_wR_factor_ref 0.2274
_reflns_Friedel_coverage 0.695
_reflns_Friedel_fraction_full 0.912
_reflns_Friedel_fraction_max 0.698
_reflns_number_gt 1848
_reflns_number_total 2378
_reflns_threshold_expression 'I > 2\s(I)'
_cod_data_source_file d5sc05946a2.cif
_cod_data_source_block exp_355K
_cod_depositor_comments 'Adding full bibliography for 1575922--1575924.cif.'
_cod_database_code 1575923
_shelx_shelxl_version_number 2018/3
_shelx_space_group_comment
;
The symmetry employed for this shelxl refinement is uniquely defined
by the following loop, which should always be used as a source of
symmetry information in preference to the above space-group names.
They are only intended as comments.
;

loop_
_space_group_symop_operation_xyz
'x, y, z'
'-x, -y, z+1/2'
'x, -y, z+1/2'
'-x, y, z'
'x+1/2, y+1/2, z'
'-x+1/2, -y+1/2, z+1/2'
'x+1/2, -y+1/2, z+1/2'
'-x+1/2, y+1/2, z'

loop_
_atom_site_label
_atom_site_type_symbol
_atom_site_fract_x
_atom_site_fract_y
_atom_site_fract_z
_atom_site_U_iso_or_equiv
_atom_site_adp_type
_atom_site_occupancy
_atom_site_site_symmetry_order
_atom_site_calc_flag
_atom_site_refinement_flags_posn
_atom_site_refinement_flags_adp
_atom_site_refinement_flags_occupancy
_atom_site_disorder_assembly
_atom_site_disorder_group
Pb01 Pb 0.500000 0.76079(5) 0.56087(8) 0.04703(12) Uani 1 2 d S T P . .
Br2 Br 0.500000 0.55264(19) 0.8644(2) 0.0661(5) Uani 1 2 d S T P . .
Br1 Br 0.39127(6) 0.72859(17) 0.5439(3) 0.0842(5) Uani 1 1 d . . . . .
Br3 Br 0.500000 0.9267(2) 0.2361(3) 0.0918(7) Uani 1 2 d S T P . .
Cl1 Cl 0.26196(10) 0.6500(3) 0.4816(4) 0.0667(8) Uani 1 1 d D . . . .
C3 C 0.1982(4) 0.633(2) 0.423(2) 0.158(4) Uani 1 1 d D U . . .
H3A H 0.193337 0.676301 0.313949 0.189 Uiso 1 1 calc R U . . .
H3B H 0.188235 0.522200 0.422431 0.189 Uiso 1 1 calc R U . . .
N1 N 0.0914(5) 0.8308(13) 0.6333(14) 0.092(4) Uani 1 1 d D . . . .
H1A H 0.059107 0.820998 0.625822 0.110 Uiso 1 1 calc R U . . .
H1B H 0.099947 0.931090 0.612436 0.110 Uiso 1 1 calc R U . . .
H1C H 0.101031 0.804649 0.733870 0.110 Uiso 1 1 calc R U . . .
C1 C 0.1146(4) 0.7262(19) 0.516(2) 0.160(4) Uani 1 1 d D U . . .
H1D H 0.107733 0.762792 0.405981 0.191 Uiso 1 1 calc R U . . .
H1E H 0.101649 0.619183 0.527734 0.191 Uiso 1 1 calc R U . . .
C2 C 0.1687(4) 0.725(2) 0.545(2) 0.160(3) Uani 1 1 d D U . . .
H2A H 0.174786 0.680876 0.652674 0.192 Uiso 1 1 calc R U . . .
H2B H 0.180195 0.834286 0.545572 0.192 Uiso 1 1 calc R U . . .

loop_
_atom_site_aniso_label
_atom_site_aniso_U_11
_atom_site_aniso_U_22
_atom_site_aniso_U_33
_atom_site_aniso_U_23
_atom_site_aniso_U_13
_atom_site_aniso_U_12
Pb01 0.0642(3) 0.03640(17) 0.0404(2) -0.0018(2) 0.000 0.000
Br2 0.1015(11) 0.0524(7) 0.0446(6) 0.0111(6) 0.000 0.000
Br1 0.0627(7) 0.0939(8) 0.0961(13) 0.0028(8) 0.0014(10) 0.0116(6)
Br3 0.159(2) 0.0552(8) 0.0616(8) 0.0214(7) 0.000 0.000
Cl1 0.0433(12) 0.0608(14) 0.096(2) -0.0002(15) -0.0043(13) 0.0077(11)
C3 0.089(6) 0.175(6) 0.209(7) -0.017(6) -0.011(6) 0.053(6)
N1 0.104(9) 0.082(8) 0.089(8) 0.010(7) 0.013(7) 0.018(7)
C1 0.104(6) 0.170(6) 0.204(7) -0.024(6) 0.004(6) 0.037(6)
C2 0.099(5) 0.174(5) 0.207(5) -0.017(5) -0.003(5) 0.043(4)

loop_
_atom_type_symbol
_atom_type_description
_atom_type_scat_dispersion_real
_atom_type_scat_dispersion_imag
_atom_type_scat_source
C C 0.0033 0.0016 'International Tables Vol C Tables 4.2.6.8 and 6.1.1.4'
H H 0.0000 0.0000 'International Tables Vol C Tables 4.2.6.8 and 6.1.1.4'
Br Br -0.2901 2.4595 'International Tables Vol C Tables 4.2.6.8 and 6.1.1.4'
Cl Cl 0.1484 0.1585 'International Tables Vol C Tables 4.2.6.8 and 6.1.1.4'
N N 0.0061 0.0033 'International Tables Vol C Tables 4.2.6.8 and 6.1.1.4'
Pb Pb -3.3944 10.1111 'International Tables Vol C Tables 4.2.6.8 and 6.1.1.4'

loop_
_geom_angle_atom_site_label_1
_geom_angle_atom_site_label_2
_geom_angle_atom_site_label_3
_geom_angle
_geom_angle_site_symmetry_1
_geom_angle_site_symmetry_3
_geom_angle_publ_flag
Br1 Pb01 Br1 168.34(7) 4_655 . ?
Br1 Pb01 Br3 95.83(3) 4_655 2_675 ?
Br1 Pb01 Br3 95.83(3) . 2_675 ?
Br1 Pb01 Br3 90.06(4) 4_655 . ?
Br1 Pb01 Br3 90.06(4) . . ?
Br3 Pb01 Br3 90.95(3) 2_675 . ?
Br1 Pb01 Br2 89.19(4) 4_655 . ?
Br1 Pb01 Br2 89.19(4) . . ?
Br3 Pb01 Br2 96.53(6) 2_675 . ?
Br3 Pb01 Br2 172.52(5) . . ?
Br1 Pb01 Br2 84.18(3) 4_655 2_664 ?
Br1 Pb01 Br2 84.18(3) . 2_664 ?
Br3 Pb01 Br2 177.23(6) 2_675 2_664 ?
Br3 Pb01 Br2 86.27(5) . 2_664 ?
Br2 Pb01 Br2 86.248(17) . 2_664 ?
Pb01 Br2 Pb01 156.56(6) . 2_665 ?
Pb01 Br3 Pb01 146.31(8) 2_674 . ?
C2 C3 Cl1 107.6(10) . . ?
C2 C3 H3A 110.2 . . ?
Cl1 C3 H3A 110.2 . . ?
C2 C3 H3B 110.2 . . ?
Cl1 C3 H3B 110.2 . . ?
H3A C3 H3B 108.5 . . ?
C1 N1 H1A 109.5 . . ?
C1 N1 H1B 109.5 . . ?
H1A N1 H1B 109.5 . . ?
C1 N1 H1C 109.5 . . ?
H1A N1 H1C 109.5 . . ?
H1B N1 H1C 109.5 . . ?
N1 C1 C2 109.4(13) . . ?
N1 C1 H1D 109.8 . . ?
C2 C1 H1D 109.8 . . ?
N1 C1 H1E 109.8 . . ?
C2 C1 H1E 109.8 . . ?
H1D C1 H1E 108.2 . . ?
C1 C2 C3 115.6(13) . . ?
C1 C2 H2A 108.4 . . ?
C3 C2 H2A 108.4 . . ?
C1 C2 H2B 108.4 . . ?
C3 C2 H2B 108.4 . . ?
H2A C2 H2B 107.5 . . ?

loop_
_geom_bond_atom_site_label_1
_geom_bond_atom_site_label_2
_geom_bond_distance
_geom_bond_site_symmetry_2
_geom_bond_publ_flag
Pb01 Br1 2.9877(16) 4_655 ?
Pb01 Br1 2.9878(16) . ?
Pb01 Br3 2.989(2) 2_675 ?
Pb01 Br3 2.998(2) . ?
Pb01 Br2 3.0342(17) . ?
Pb01 Br2 3.0822(17) 2_664 ?
Cl1 C3 1.814(11) . ?
C3 C2 1.497(18) . ?
C3 H3A 0.9700 . ?
C3 H3B 0.9700 . ?
N1 C1 1.445(17) . ?
N1 H1A 0.8900 . ?
N1 H1B 0.8900 . ?
N1 H1C 0.8900 . ?
C1 C2 1.497(15) . ?
C1 H1D 0.9700 . ?
C1 H1E 0.9700 . ?
C2 H2A 0.9700 . ?
C2 H2B 0.9700 . ?

loop_
_geom_torsion_atom_site_label_1
_geom_torsion_atom_site_label_2
_geom_torsion_atom_site_label_3
_geom_torsion_atom_site_label_4
_geom_torsion
_geom_torsion_site_symmetry_1
_geom_torsion_site_symmetry_2
_geom_torsion_site_symmetry_3
_geom_torsion_site_symmetry_4
_geom_torsion_publ_flag
N1 C1 C2 C3 -174.7(15) . . . . ?
Cl1 C3 C2 C1 179.6(13) . . . . ?
